data_1576031
loop_
_publ_author_name
'Ort&#xed;n-Rubio, Borja'
'Yang, Yunhui'
'Borrego-Marin, Emilio'
'Rostoll-Berenguer, Jaume'
'Vila, Carlos'
'Juanhuix, Judith'
'Imaz, Inhar'
'Navarro, Jorge A. R.'
'Maspoch, Daniel'

_publ_section_title
;
 Linker desymmetrisation unlocks new topologies, defective clusters, and
 catalytic activity in zirconium- and rare-earth metal-organic frameworks.
;
_journal_issue 45
_journal_name_full 'Chemical science'
_journal_page_first 21600
_journal_page_last 21613
_journal_paper_doi 10.1039/d5sc05365j
_journal_volume 16
_journal_year 2025
_chemical_formula_sum 'C128 H76 F4 O39 Y7'
_chemical_formula_weight 2936.25
_space_group_crystal_system orthorhombic
_space_group_IT_number 62
_space_group_name_Hall '-P 2ac 2n'
_space_group_name_H-M_alt 'P n m a'
_atom_sites_solution_hydrogens geom
_audit_creation_method SHELXL-2019/3
_audit_update_record
;
2025-07-16 deposited with the CCDC.	2025-10-08 downloaded from the CCDC.
;
_cell_angle_alpha 90
_cell_angle_beta 90
_cell_angle_gamma 90
_cell_formula_units_Z 4
_cell_length_a 14.4620(10)
_cell_length_b 35.446(2)
_cell_length_c 26.498(2)
_cell_measurement_reflns_used 169381
_cell_measurement_temperature 100(2)
_cell_measurement_theta_max 29.730
_cell_measurement_theta_min 1.116
_cell_volume 13583.4(16)
_computing_structure_refinement 'SHELXL-2019/2 (Sheldrick, 2019)'
_computing_structure_solution 'SHELXT 2018/2 (Sheldrick, 2018)'
_diffrn_ambient_temperature 100(2)
_diffrn_measured_fraction_theta_full 1.000
_diffrn_measured_fraction_theta_max 0.911
_diffrn_measurement_device_type 'pilatus DECTRIS 6M'
_diffrn_radiation_type synchrotron
_diffrn_radiation_wavelength 0.82653
_diffrn_reflns_av_R_equivalents 0.0507
_diffrn_reflns_av_unetI/netI 0.0263
_diffrn_reflns_Laue_measured_fraction_full 1.000
_diffrn_reflns_Laue_measured_fraction_max 0.911
_diffrn_reflns_limit_h_max 19
_diffrn_reflns_limit_h_min -19
_diffrn_reflns_limit_k_max 46
_diffrn_reflns_limit_k_min 0
_diffrn_reflns_limit_l_max 34
_diffrn_reflns_limit_l_min 0
_diffrn_reflns_number 169381
_diffrn_reflns_point_group_measured_fraction_full 1.000
_diffrn_reflns_point_group_measured_fraction_max 0.911
_diffrn_reflns_theta_full 29.730
_diffrn_reflns_theta_max 33.932
_diffrn_reflns_theta_min 1.116
_exptl_absorpt_coefficient_mu 0.829
_exptl_absorpt_correction_type none
_exptl_crystal_colour white
_exptl_crystal_density_diffrn 1.436
_exptl_crystal_description block
_exptl_crystal_F_000 5860
_exptl_crystal_size_max 0.080
_exptl_crystal_size_mid 0.070
_exptl_crystal_size_min 0.050
_refine_diff_density_max 1.649
_refine_diff_density_min -1.423
_refine_diff_density_rms 0.114
_refine_ls_extinction_method none
_refine_ls_goodness_of_fit_ref 1.100
_refine_ls_hydrogen_treatment constr
_refine_ls_matrix_type full
_refine_ls_number_parameters 817
_refine_ls_number_reflns 16214
_refine_ls_number_restraints 0
_refine_ls_restrained_S_all 1.100
_refine_ls_R_factor_all 0.0641
_refine_ls_R_factor_gt 0.0600
_refine_ls_shift/su_max 0.002
_refine_ls_shift/su_mean 0.000
_refine_ls_structure_factor_coef Fsqd
_refine_ls_weighting_details 'w=1/[\s^2^(Fo^2^)+(0.1201P)^2^+16.2052P] where P=(Fo^2^+2Fc^2^)/3'
_refine_ls_weighting_scheme calc
_refine_ls_wR_factor_gt 0.1944
_refine_ls_wR_factor_ref 0.1982
_reflns_Friedel_coverage 0.000
_reflns_number_gt 14138
_reflns_number_total 16214
_reflns_threshold_expression 'I > 2\s(I)'
_cod_data_source_file d5sc05365j3.cif
_cod_data_source_block shelx_CCDC1
_cod_depositor_comments 'Adding full bibliography for 1576030--1576035.cif.'
_cod_database_code 1576031
_shelx_shelxl_version_number 2019/3
_shelx_space_group_comment
;
The symmetry employed for this shelxl refinement is uniquely defined
by the following loop, which should always be used as a source of
symmetry information in preference to the above space-group names.
They are only intended as comments.
;
_shelx_estimated_absorpt_t_min 0.937
_shelx_estimated_absorpt_t_max 0.960
_platon_squeeze_void_probe_radius 1.20

loop_
_space_group_symop_operation_xyz
'x, y, z'
'-x+1/2, -y, z+1/2'
'-x, y+1/2, -z'
'x+1/2, -y+1/2, -z+1/2'
'-x, -y, -z'
'x-1/2, y, -z-1/2'
'x, -y-1/2, z'
'-x-1/2, y-1/2, z-1/2'

loop_
_atom_site_label
_atom_site_type_symbol
_atom_site_fract_x
_atom_site_fract_y
_atom_site_fract_z
_atom_site_U_iso_or_equiv
_atom_site_adp_type
_atom_site_occupancy
_atom_site_site_symmetry_order
_atom_site_calc_flag
_atom_site_refinement_flags_posn
_atom_site_refinement_flags_adp
_atom_site_refinement_flags_occupancy
_atom_site_disorder_assembly
_atom_site_disorder_group
Y001 Y 0.38243(3) 0.69506(2) 0.97494(2) 0.04349(11) Uani 1 1 d . . . . .
Y002 Y 0.52578(4) 0.750000 0.87999(2) 0.04346(13) Uani 1 2 d S T P . .
Y003 Y 0.36712(3) 0.30535(2) 0.98489(2) 0.04393(12) Uani 1 1 d . . . . .
Y004 Y 0.54929(4) 0.250000 0.90487(2) 0.04860(15) Uani 1 2 d S T P . .
Y005 Y 0.80904(4) 0.750000 0.92706(2) 0.04884(14) Uani 1 2 d S T P . .
O006 O 0.3683(2) 0.750000 1.01890(11) 0.0342(7) Uani 1 2 d S T P . .
O007 O 0.48026(18) 0.69787(5) 1.04265(8) 0.0353(5) Uani 1 1 d . . . . .
O008 O 0.46699(16) 0.28872(5) 1.04737(7) 0.0328(4) Uani 1 1 d . . . . .
O009 O 0.4067(3) 0.250000 0.94463(11) 0.0368(7) Uani 1 2 d S T P . .
O00A O 0.3905(2) 0.750000 0.92489(11) 0.0357(7) Uani 1 2 d S T P . .
O00B O 0.6751(3) 0.750000 0.88654(13) 0.0414(7) Uani 1 2 d S T P . .
O00C O 0.7013(3) 0.750000 0.98612(13) 0.0416(7) Uani 1 2 d S T P . .
O00D O 0.4177(2) 0.36670(7) 0.99178(12) 0.0601(7) Uani 1 1 d . . . . .
O00E O 0.5645(3) 0.36600(8) 1.01602(12) 0.0608(8) Uani 1 1 d . . . . .
O00F O 0.2916(2) 0.32393(8) 0.05844(11) 0.0589(7) Uani 1 1 d . . . . .
O00G O 0.2986(2) 0.67455(8) 0.04361(11) 0.0580(7) Uani 1 1 d . . . . .
O00H O 0.1910(2) 0.30656(7) 0.11686(13) 0.0603(8) Uani 1 1 d . . . . .
O00I O 0.3659(3) 0.32108(9) 0.90101(11) 0.0651(8) Uani 1 1 d . . . . .
O00J O 0.4723(3) 0.29234(8) 0.85330(11) 0.0665(9) Uani 1 1 d . . . . .
O00K O 0.3327(3) 0.70770(8) 0.11304(12) 0.0669(9) Uani 1 1 d . . . . .
O00L O 0.3917(3) 0.67122(9) 0.89484(12) 0.0648(8) Uani 1 1 d . . . . .
O00M O 0.5178(3) 0.68934(9) 0.85155(12) 0.0694(9) Uani 1 1 d . . . . .
O00N O 0.2176(3) 0.31280(11) 0.96023(14) 0.0751(9) Uani 1 1 d . . . . .
O00O O 0.1153(3) 0.29023(10) 1.01649(14) 0.0703(9) Uani 1 1 d . . . . .
F00P F 0.6506(3) 0.43275(10) 1.0150(2) 0.1188(16) Uani 1 1 d . . . . .
O00Q O 0.4011(4) 0.750000 0.82026(19) 0.0818(15) Uani 1 2 d S T P . .
C00R C 0.2977(2) 0.47023(9) 0.20838(12) 0.0379(6) Uani 1 1 d . . . . .
C00S C 0.2876(3) 0.43388(9) 0.18065(12) 0.0400(7) Uani 1 1 d . . . . .
O00T O 0.2312(3) 0.70320(15) 0.94962(16) 0.0890(12) Uani 1 1 d . . . . .
C00U C 0.4561(3) 0.56133(10) 0.78054(12) 0.0417(7) Uani 1 1 d . . . . .
C00V C 0.3007(3) 0.57487(10) 0.17801(13) 0.0448(8) Uani 1 1 d . . . . .
C00W C 0.4442(3) 0.52702(9) 0.69834(12) 0.0404(7) Uani 1 1 d . . . . .
H00W H 0.445415 0.550604 0.681331 0.048 Uiso 1 1 calc R U . . .
C00X C 0.4351(3) 0.49367(9) 0.67050(12) 0.0401(7) Uani 1 1 d . . . . .
C00Y C 0.5037(3) 0.59271(10) 0.76232(13) 0.0466(8) Uani 1 1 d . . . . .
H00Y H 0.535793 0.591048 0.731104 0.056 Uiso 1 1 calc R U . . .
C00Z C 0.4517(2) 0.52597(9) 0.75109(12) 0.0381(6) Uani 1 1 d . . . . .
C010 C 0.5050(3) 0.62642(10) 0.78923(14) 0.0509(9) Uani 1 1 d . . . . .
H010 H 0.538680 0.647497 0.776882 0.061 Uiso 1 1 calc R U . . .
C011 C 0.3038(2) 0.47112(9) 0.26082(11) 0.0395(7) Uani 1 1 d . . . . .
H011 H 0.302751 0.448061 0.279073 0.047 Uiso 1 1 calc R U . . .
C012 C 0.2981(3) 0.50429(9) 0.18225(12) 0.0388(7) Uani 1 1 d . . . . .
H012 H 0.294604 0.503971 0.146454 0.047 Uiso 1 1 calc R U . . .
C013 C 0.3111(2) 0.53883(9) 0.25992(12) 0.0401(7) Uani 1 1 d . . . . .
H013 H 0.316148 0.562133 0.277420 0.048 Uiso 1 1 calc R U . . .
C014 C 0.2626(3) 0.36635(10) 0.12688(14) 0.0469(8) Uani 1 1 d . . . . .
O015 O 0.5912(5) 0.750000 0.79608(19) 0.0967(19) Uani 1 2 d S T P . .
C016 C 0.4429(3) 0.45757(9) 0.74842(12) 0.0416(7) Uani 1 1 d . . . . .
C017 C 0.4365(3) 0.45932(9) 0.69591(12) 0.0434(7) Uani 1 1 d . . . . .
H017 H 0.432935 0.436554 0.677096 0.052 Uiso 1 1 calc R U . . .
C018 C 0.4196(3) 0.49441(11) 0.61560(12) 0.0468(8) Uani 1 1 d . . . . .
H018 H 0.436795 0.472563 0.597075 0.056 Uiso 1 1 calc R U . . .
C019 C 0.3200(3) 0.50365(11) 0.34232(13) 0.0464(8) Uani 1 1 d . . . . .
H019 H 0.324683 0.479147 0.356622 0.056 Uiso 1 1 calc R U . . .
C01A C 0.2310(3) 0.40513(9) 0.19966(13) 0.0452(8) Uani 1 1 d . . . . .
H01A H 0.201150 0.408409 0.231310 0.054 Uiso 1 1 calc R U . . .
C01B C 0.3035(2) 0.53897(9) 0.20724(12) 0.0392(7) Uani 1 1 d . . . . .
C01C C 0.3114(3) 0.50513(10) 0.28728(12) 0.0401(7) Uani 1 1 d . . . . .
C01D C 0.3306(3) 0.42790(10) 0.13411(13) 0.0487(8) Uani 1 1 d . . . . .
H01D H 0.368205 0.447220 0.120139 0.058 Uiso 1 1 calc R U . . .
C01E C 0.4100(3) 0.56451(11) 0.82671(13) 0.0474(8) Uani 1 1 d . . . . .
H01E H 0.378676 0.543166 0.840072 0.057 Uiso 1 1 calc R U . . .
C01F C 0.4360(3) 0.42126(10) 0.77587(13) 0.0486(8) Uani 1 1 d . . . . .
C01G C 0.4506(3) 0.49134(10) 0.77547(12) 0.0414(7) Uani 1 1 d . . . . .
H01G H 0.455053 0.490525 0.811220 0.050 Uiso 1 1 calc R U . . .
C01H C 0.3358(3) 0.52903(12) 0.42981(14) 0.0544(9) Uani 1 1 d . . . . .
C01I C 0.4943(4) 0.38182(10) 0.99798(16) 0.0576(11) Uani 1 1 d . . . . .
C01J C 0.4561(3) 0.62894(11) 0.83467(14) 0.0518(9) Uani 1 1 d . . . . .
C01K C 0.2179(3) 0.37199(10) 0.17291(15) 0.0501(8) Uani 1 1 d . . . . .
H01K H 0.178323 0.352973 0.185997 0.060 Uiso 1 1 calc R U . . .
C01L C 0.3841(3) 0.41952(12) 0.82007(16) 0.0558(10) Uani 1 1 d . . . . .
H01L H 0.353315 0.441471 0.831884 0.067 Uiso 1 1 calc R U . . .
C01M C 0.2482(3) 0.32998(10) 0.09879(15) 0.0521(9) Uani 1 1 d . . . . .
C01N C 0.3194(3) 0.39434(10) 0.10788(14) 0.0502(9) Uani 1 1 d . . . . .
H01N H 0.350894 0.390571 0.076823 0.060 Uiso 1 1 calc R U . . .
O01O O 0.9532(4) 0.750000 0.8881(3) 0.0957(19) Uani 1 2 d S T P . .
C01P C 0.3029(3) 0.64232(10) 0.12181(16) 0.0539(9) Uani 1 1 d . . . . .
C01Q C 0.3837(3) 0.52298(12) 0.58971(13) 0.0523(9) Uani 1 1 d . . . . .
H01Q H 0.367786 0.544813 0.608602 0.063 Uiso 1 1 calc R U . . .
C01R C 0.3220(3) 0.53233(12) 0.37494(13) 0.0528(9) Uani 1 1 d . . . . .
H01R H 0.313930 0.556982 0.361600 0.063 Uiso 1 1 calc R U . . .
C01S C 0.3118(4) 0.67741(11) 0.09077(16) 0.0576(10) Uani 1 1 d . . . . .
C01T C 0.4556(4) 0.66571(12) 0.86268(15) 0.0618(11) Uani 1 1 d . . . . .
C01U C 0.3657(3) 0.52462(13) 0.53508(14) 0.0539(9) Uani 1 1 d . . . . .
C01V C 0.4090(3) 0.59811(11) 0.85339(14) 0.0523(9) Uani 1 1 d . . . . .
H01V H 0.376046 0.599924 0.884321 0.063 Uiso 1 1 calc R U . . .
C01W C 0.3769(3) 0.38609(12) 0.84709(16) 0.0587(10) Uani 1 1 d . . . . .
H01W H 0.339307 0.385129 0.876446 0.070 Uiso 1 1 calc R U . . .
C01X C 0.4825(4) 0.38897(12) 0.75992(16) 0.0689(14) Uani 1 1 d . . . . .
H01X H 0.518893 0.389636 0.730068 0.083 Uiso 1 1 calc R U . . .
C01Y C 0.4242(4) 0.35412(11) 0.83157(15) 0.0578(10) Uani 1 1 d . . . . .
C01Z C 0.4214(4) 0.31982(11) 0.86395(14) 0.0581(10) Uani 1 1 d . . . . .
C020 C 0.4759(5) 0.35575(12) 0.78766(18) 0.0751(15) Uani 1 1 d . . . . .
H020 H 0.507301 0.333810 0.776262 0.090 Uiso 1 1 calc R U . . .
C021 C 0.3157(6) 0.57538(13) 0.12736(18) 0.092(2) Uani 1 1 d . . . . .
H021 H 0.326835 0.552172 0.110491 0.110 Uiso 1 1 calc R U . . .
C022 C 0.1400(4) 0.31029(15) 0.9789(2) 0.0699(13) Uani 1 1 d . . . . .
C023 C 0.2807(5) 0.60944(12) 0.20038(17) 0.0802(17) Uani 1 1 d . . . . .
H023 H 0.264059 0.610276 0.235034 0.096 Uiso 1 1 calc R U . . .
C024 C 0.5035(5) 0.42238(12) 0.97974(19) 0.0731(15) Uani 1 1 d . . . . .
C025 C 0.3645(5) 0.49619(14) 0.45246(17) 0.0815(18) Uani 1 1 d . . . . .
H025 H 0.374228 0.474466 0.432146 0.098 Uiso 1 1 calc R U . . .
C026 C 0.3799(5) 0.49372(14) 0.50425(17) 0.0825(19) Uani 1 1 d . . . . .
H026 H 0.400265 0.470581 0.518504 0.099 Uiso 1 1 calc R U . . .
C027 C 0.2849(5) 0.64301(13) 0.17263(19) 0.089(2) Uani 1 1 d . . . . .
H027 H 0.275048 0.666461 0.189134 0.107 Uiso 1 1 calc R U . . .
C028 C 0.3156(6) 0.60831(13) 0.09943(18) 0.092(2) Uani 1 1 d . . . . .
H028 H 0.324438 0.607093 0.063940 0.110 Uiso 1 1 calc R U . . .
C029 C 0.3205(5) 0.55962(16) 0.46080(18) 0.091(2) Uani 1 1 d . . . . .
H029 H 0.298941 0.582644 0.446702 0.110 Uiso 1 1 calc R U . . .
C02A C 0.4277(6) 0.43785(15) 0.9515(2) 0.0859(18) Uani 1 1 d . . . . .
H02A H 0.372668 0.423512 0.947420 0.103 Uiso 1 1 calc R U . . .
C02B C 0.3363(5) 0.55714(16) 0.51315(17) 0.090(2) Uani 1 1 d . . . . .
H02B H 0.326256 0.578742 0.533637 0.108 Uiso 1 1 calc R U . . .
C02C C 0.5113(5) 0.49502(16) 0.9349(2) 0.0803(16) Uani 1 1 d . . . . .
H02C H 0.514095 0.519276 0.919760 0.096 Uiso 1 1 calc R U . . .
C02D C 0.5785(5) 0.44532(15) 0.9848(3) 0.0855(17) Uani 1 1 d . . . . .
C02E C 0.0685(5) 0.33600(19) 0.9553(3) 0.0894(18) Uani 1 1 d . . . . .
C02F C 0.5863(6) 0.48154(18) 0.9620(3) 0.097(2) Uani 1 1 d . . . . .
H02F H 0.641274 0.496013 0.965175 0.117 Uiso 1 1 calc R U . . .
C02G C 0.4339(7) 0.47377(17) 0.9300(2) 0.098(2) Uani 1 1 d . . . . .
H02G H 0.382800 0.483488 0.911554 0.118 Uiso 1 1 calc R U . . .
O02H O 0.6085(10) 0.250000 0.8086(6) 0.205(5) Uiso 1 2 d S . P . .
F02I F 0.1609(7) 0.3608(4) 0.8908(4) 0.299(7) Uani 1 1 d . . . . .
C02J C 0.0829(7) 0.3585(4) 0.9141(4) 0.167(5) Uani 1 1 d . . . . .
C02K C -0.0209(6) 0.3394(3) 0.9785(5) 0.160(5) Uani 1 1 d . . . . .
H02K H -0.034156 0.327246 1.009623 0.193 Uiso 1 1 calc R U . . .
C02L C -0.0694(6) 0.3813(3) 0.9131(4) 0.146(4) Uani 1 1 d . . . . .
H02L H -0.116151 0.396400 0.898124 0.176 Uiso 1 1 calc R U . . .
C02M C -0.0878(7) 0.3612(4) 0.9540(5) 0.171(5) Uani 1 1 d . . . . .
H02M H -0.148859 0.361645 0.967214 0.206 Uiso 1 1 calc R U . . .
C02N C 0.0167(8) 0.3802(5) 0.8927(6) 0.240(9) Uani 1 1 d . . . . .
H02N H 0.030422 0.394588 0.863393 0.287 Uiso 1 1 calc R U . . .

loop_
_atom_site_aniso_label
_atom_site_aniso_U_11
_atom_site_aniso_U_22
_atom_site_aniso_U_33
_atom_site_aniso_U_23
_atom_site_aniso_U_13
_atom_site_aniso_U_12
Y001 0.0754(2) 0.02266(17) 0.03245(18) -0.00301(10) 0.00360(14) -0.00256(13)
Y002 0.0740(3) 0.0288(2) 0.0276(2) 0.000 -0.00051(18) 0.000
Y003 0.0786(3) 0.02085(16) 0.03233(17) 0.00126(10) -0.00274(14) 0.00261(13)
Y004 0.0939(4) 0.0209(2) 0.0309(2) 0.000 0.0012(2) 0.000
Y005 0.0700(3) 0.0261(2) 0.0504(3) 0.000 -0.0055(2) 0.000
O006 0.068(2) 0.0113(11) 0.0232(13) 0.000 0.0055(12) 0.000
O007 0.0705(15) 0.0133(8) 0.0223(10) -0.0014(7) 0.0012(9) 0.0015(8)
O008 0.0612(13) 0.0171(8) 0.0201(9) 0.0011(7) -0.0009(8) -0.0016(8)
O009 0.077(2) 0.0132(11) 0.0200(12) 0.000 -0.0052(13) 0.000
O00A 0.0649(19) 0.0205(13) 0.0218(13) 0.000 0.0004(12) 0.000
O00B 0.0604(19) 0.0244(14) 0.0392(17) 0.000 -0.0016(15) 0.000
O00C 0.067(2) 0.0161(13) 0.0416(17) 0.000 0.0013(15) 0.000
O00D 0.091(2) 0.0248(12) 0.0642(18) -0.0046(11) 0.0098(16) 0.0002(13)
O00E 0.098(2) 0.0261(12) 0.0582(17) -0.0076(11) -0.0017(16) -0.0002(14)
O00F 0.089(2) 0.0426(14) 0.0451(15) -0.0141(12) 0.0009(14) 0.0119(14)
O00G 0.091(2) 0.0336(13) 0.0499(15) 0.0102(11) 0.0105(14) -0.0057(13)
O00H 0.087(2) 0.0320(13) 0.0618(18) -0.0086(12) -0.0006(15) 0.0008(13)
O00I 0.111(3) 0.0431(15) 0.0417(15) 0.0142(12) -0.0066(15) 0.0038(16)
O00J 0.129(3) 0.0344(14) 0.0359(13) 0.0075(11) -0.0050(15) 0.0084(16)
O00K 0.120(3) 0.0320(13) 0.0487(16) 0.0050(12) 0.0211(17) -0.0075(15)
O00L 0.101(2) 0.0493(16) 0.0440(15) -0.0224(13) -0.0061(15) 0.0078(16)
O00M 0.121(3) 0.0421(15) 0.0446(16) -0.0146(12) -0.0075(17) -0.0060(17)
O00N 0.090(3) 0.076(2) 0.0587(19) 0.0092(17) -0.0092(18) 0.0121(19)
O00O 0.088(2) 0.0512(18) 0.071(2) 0.0086(16) -0.0172(17) 0.0072(16)
F00P 0.108(3) 0.058(2) 0.190(5) -0.022(2) 0.014(3) -0.016(2)
O00Q 0.108(4) 0.087(4) 0.051(3) 0.000 -0.015(3) 0.000
C00R 0.0554(18) 0.0312(15) 0.0270(14) 0.0030(11) 0.0008(12) -0.0019(13)
C00S 0.0606(19) 0.0302(14) 0.0292(14) 0.0015(12) 0.0002(13) 0.0043(14)
O00T 0.085(2) 0.113(3) 0.069(2) 0.012(2) -0.0021(19) -0.005(2)
C00U 0.064(2) 0.0344(15) 0.0267(14) -0.0035(12) -0.0063(13) 0.0038(14)
C00V 0.069(2) 0.0303(15) 0.0350(16) 0.0046(13) 0.0007(15) -0.0045(15)
C00W 0.064(2) 0.0309(15) 0.0260(14) -0.0003(11) 0.0008(13) 0.0002(14)
C00X 0.0616(19) 0.0336(15) 0.0250(13) -0.0020(12) 0.0014(13) 0.0007(14)
C00Y 0.070(2) 0.0387(17) 0.0316(16) -0.0071(13) -0.0030(15) 0.0012(16)
C00Z 0.0560(18) 0.0327(15) 0.0258(13) -0.0038(12) -0.0016(12) 0.0025(13)
C010 0.077(2) 0.0357(17) 0.0394(18) -0.0073(14) -0.0060(17) -0.0019(17)
C011 0.0597(19) 0.0326(15) 0.0261(14) 0.0044(11) 0.0004(12) 0.0012(13)
C012 0.0593(19) 0.0324(15) 0.0246(13) 0.0029(11) -0.0025(12) -0.0019(13)
C013 0.0605(19) 0.0331(15) 0.0268(14) -0.0022(11) 0.0007(13) -0.0043(14)
C014 0.071(2) 0.0302(15) 0.0395(17) -0.0043(13) -0.0013(16) 0.0063(15)
O015 0.122(5) 0.129(5) 0.039(2) 0.000 0.008(3) 0.000
C016 0.064(2) 0.0311(15) 0.0300(15) 0.0028(12) 0.0018(14) 0.0041(14)
C017 0.070(2) 0.0309(15) 0.0296(15) -0.0036(12) 0.0032(14) 0.0018(14)
C018 0.075(2) 0.0411(17) 0.0237(14) -0.0047(12) 0.0039(14) -0.0047(17)
C019 0.066(2) 0.0464(19) 0.0263(15) 0.0034(13) 0.0009(14) -0.0008(16)
C01A 0.069(2) 0.0321(15) 0.0342(16) -0.0004(13) 0.0090(15) 0.0009(15)
C01B 0.0566(18) 0.0315(15) 0.0294(14) 0.0046(12) 0.0010(13) -0.0028(13)
C01C 0.0567(19) 0.0379(16) 0.0257(14) 0.0022(12) 0.0011(12) -0.0017(14)
C01D 0.077(2) 0.0354(17) 0.0336(16) 0.0002(13) 0.0078(16) -0.0060(17)
C01E 0.071(2) 0.0408(18) 0.0304(16) -0.0050(13) -0.0008(15) 0.0009(16)
C01F 0.077(2) 0.0344(17) 0.0339(16) 0.0063(13) 0.0011(16) 0.0074(16)
C01G 0.0601(19) 0.0398(16) 0.0243(13) 0.0004(12) -0.0023(13) 0.0037(15)
C01H 0.078(3) 0.055(2) 0.0304(17) -0.0008(15) -0.0020(16) 0.004(2)
C01I 0.100(3) 0.0206(15) 0.053(2) -0.0072(14) 0.007(2) -0.0010(18)
C01J 0.083(3) 0.0390(18) 0.0332(16) -0.0116(14) -0.0087(17) 0.0037(17)
C01K 0.071(2) 0.0317(16) 0.0471(19) 0.0016(14) 0.0087(17) -0.0025(16)
C01L 0.084(3) 0.042(2) 0.0415(19) 0.0124(16) 0.0079(18) 0.0132(18)
C01M 0.078(3) 0.0326(17) 0.0461(19) -0.0045(14) -0.0030(17) 0.0063(17)
C01N 0.079(3) 0.0368(17) 0.0343(16) -0.0014(14) 0.0082(16) 0.0038(17)
O01O 0.082(3) 0.070(3) 0.135(6) 0.000 0.019(4) 0.000
C01P 0.081(3) 0.0309(16) 0.050(2) 0.0076(15) 0.0056(18) -0.0087(17)
C01Q 0.078(3) 0.053(2) 0.0262(16) -0.0045(15) 0.0011(15) 0.0037(19)
C01R 0.079(3) 0.049(2) 0.0304(16) 0.0038(14) -0.0016(16) 0.0074(19)
C01S 0.090(3) 0.0314(17) 0.051(2) 0.0078(15) 0.015(2) -0.0047(18)
C01T 0.106(3) 0.041(2) 0.0377(19) -0.0139(16) -0.015(2) -0.002(2)
C01U 0.076(3) 0.060(2) 0.0263(16) -0.0003(16) 0.0012(15) 0.005(2)
C01V 0.078(2) 0.048(2) 0.0304(16) -0.0123(15) -0.0018(16) 0.0016(18)
C01W 0.092(3) 0.044(2) 0.0400(19) 0.0129(16) 0.0084(19) 0.009(2)
C01X 0.127(4) 0.0374(19) 0.042(2) 0.0053(16) 0.019(2) 0.015(2)
C01Y 0.101(3) 0.0357(18) 0.0372(18) 0.0095(15) -0.0025(19) 0.0056(19)
C01Z 0.103(3) 0.0374(18) 0.0341(18) 0.0076(15) -0.0053(19) 0.003(2)
C020 0.140(5) 0.036(2) 0.049(2) 0.0073(17) 0.017(3) 0.020(2)
C021 0.202(7) 0.034(2) 0.039(2) 0.0056(17) 0.022(3) 0.016(3)
C022 0.085(3) 0.062(3) 0.063(3) 0.008(2) -0.019(2) 0.006(2)
C023 0.166(6) 0.035(2) 0.040(2) -0.0008(16) -0.003(3) -0.011(3)
C024 0.130(4) 0.0300(19) 0.059(3) -0.0046(17) 0.016(3) -0.008(2)
C025 0.162(6) 0.048(2) 0.034(2) -0.0070(17) -0.015(3) 0.013(3)
C026 0.167(6) 0.048(2) 0.032(2) -0.0011(18) -0.015(3) 0.005(3)
C027 0.181(6) 0.037(2) 0.048(2) 0.0040(18) -0.005(3) -0.021(3)
C028 0.199(7) 0.037(2) 0.040(2) 0.0077(17) 0.024(3) 0.012(3)
C029 0.172(6) 0.067(3) 0.036(2) -0.006(2) -0.017(3) 0.044(4)
C02A 0.155(6) 0.046(2) 0.057(3) 0.001(2) -0.006(3) -0.003(3)
C02B 0.165(6) 0.072(3) 0.033(2) -0.014(2) -0.015(3) 0.049(4)
C02C 0.123(5) 0.053(3) 0.064(3) 0.010(2) 0.009(3) 0.003(3)
C02D 0.100(4) 0.049(3) 0.108(5) -0.004(3) 0.013(4) 0.000(3)
C02E 0.093(4) 0.078(4) 0.098(4) 0.027(3) -0.015(3) -0.003(3)
C02F 0.124(5) 0.063(3) 0.105(5) -0.009(3) 0.037(4) -0.014(4)
C02G 0.177(7) 0.057(3) 0.060(3) 0.007(3) -0.003(4) 0.000(4)
F02I 0.239(10) 0.399(15) 0.260(10) 0.210(11) 0.088(8) 0.139(10)
C02J 0.104(6) 0.244(14) 0.152(9) 0.127(9) 0.009(6) 0.032(7)
C02K 0.099(6) 0.181(11) 0.201(11) 0.087(9) -0.028(6) 0.017(6)
C02L 0.105(6) 0.128(7) 0.206(11) 0.097(8) -0.031(6) -0.008(5)
C02M 0.104(6) 0.203(12) 0.208(12) 0.117(10) 0.002(7) 0.020(7)
C02N 0.122(8) 0.35(2) 0.250(15) 0.229(15) -0.007(8) 0.023(10)

loop_
_atom_type_symbol
_atom_type_description
_atom_type_scat_dispersion_real
_atom_type_scat_dispersion_imag
_atom_type_scat_source
C C 0.0047 0.0023 'International Tables Vol C Tables 4.2.6.8 and 6.1.1.4'
H H 0.0000 0.0000 'International Tables Vol C Tables 4.2.6.8 and 6.1.1.4'
F F 0.0240 0.0143 'International Tables Vol C Tables 4.2.6.8 and 6.1.1.4'
O O 0.0152 0.0085 'International Tables Vol C Tables 4.2.6.8 and 6.1.1.4'
Y Y -1.7297 0.6665 'International Tables Vol C Tables 4.2.6.8 and 6.1.1.4'

loop_
_geom_angle_atom_site_label_1
_geom_angle_atom_site_label_2
_geom_angle_atom_site_label_3
_geom_angle
_geom_angle_site_symmetry_1
_geom_angle_site_symmetry_3
_geom_angle_publ_flag
O006 Y001 O007 67.49(9) . . ?
O006 Y001 O00L 142.66(11) . . ?
O007 Y001 O00L 135.03(11) . . ?
O006 Y001 O00G 79.56(10) . 1_556 ?
O007 Y001 O00G 73.72(10) . 1_556 ?
O00L Y001 O00G 130.29(12) . 1_556 ?
O006 Y001 O00T 87.53(16) . . ?
O007 Y001 O00T 144.06(13) . . ?
O00L Y001 O00T 80.31(15) . . ?
O00G Y001 O00T 76.72(14) 1_556 . ?
O006 Y001 O00E 141.07(10) . 5_667 ?
O007 Y001 O00E 75.73(9) . 5_667 ?
O00L Y001 O00E 74.37(12) . 5_667 ?
O00G Y001 O00E 78.30(11) 1_556 5_667 ?
O00T Y001 O00E 117.58(16) . 5_667 ?
O006 Y001 O008 90.15(10) . 5_667 ?
O007 Y001 O008 67.04(8) . 5_667 ?
O00L Y001 O008 78.52(11) . 5_667 ?
O00G Y001 O008 140.39(10) 1_556 5_667 ?
O00T Y001 O008 141.47(12) . 5_667 ?
O00E Y001 O008 86.94(10) 5_667 5_667 ?
O006 Y001 O00A 65.57(9) . . ?
O007 Y001 O00A 112.00(9) . . ?
O00L Y001 O00A 77.32(10) . . ?
O00G Y001 O00A 136.94(10) 1_556 . ?
O00T Y001 O00A 77.30(14) . . ?
O00E Y001 O00A 144.64(11) 5_667 . ?
O008 Y001 O00A 66.87(10) 5_667 . ?
O006 Y001 Y003 86.86(9) . 5_667 ?
O007 Y001 Y003 35.46(6) . 5_667 ?
O00L Y001 Y003 101.77(9) . 5_667 ?
O00G Y001 Y003 106.30(9) 1_556 5_667 ?
O00T Y001 Y003 173.01(13) . 5_667 ?
O00E Y001 Y003 69.38(9) 5_667 5_667 ?
O008 Y001 Y003 34.44(5) 5_667 5_667 ?
O00A Y001 Y003 96.56(9) . 5_667 ?
O006 Y001 Y002 87.10(7) . . ?
O007 Y001 Y002 99.19(6) . . ?
O00L Y001 Y002 62.80(9) . . ?
O00G Y001 Y002 166.48(7) 1_556 . ?
O00T Y001 Y002 105.13(11) . . ?
O00E Y001 Y002 111.58(9) 5_667 . ?
O008 Y001 Y002 36.35(5) 5_667 . ?
O00A Y001 Y002 34.63(8) . . ?
Y003 Y001 Y002 70.430(12) 5_667 . ?
O006 Y001 Y004 33.92(8) . 5_667 ?
O007 Y001 Y004 34.19(5) . 5_667 ?
O00L Y001 Y004 159.43(10) . 5_667 ?
O00G Y001 Y004 69.04(8) 1_556 5_667 ?
O00T Y001 Y004 114.80(12) . 5_667 ?
O00E Y001 Y004 107.58(8) 5_667 5_667 ?
O008 Y001 Y004 81.13(5) 5_667 5_667 ?
O00A Y001 Y004 91.99(6) . 5_667 ?
Y003 Y001 Y004 61.583(12) 5_667 5_667 ?
Y002 Y001 Y004 98.526(12) . 5_667 ?
O006 Y001 Y001 31.27(6) . 7_575 ?
O007 Y001 Y001 87.51(5) . 7_575 ?
O00L Y001 Y001 111.67(9) . 7_575 ?
O00G Y001 Y001 108.40(7) 1_556 7_575 ?
O00T Y001 Y001 82.82(13) . 7_575 ?
O00E Y001 Y001 159.60(9) 5_667 7_575 ?
O008 Y001 Y001 75.71(5) 5_667 7_575 ?
O00A Y001 Y001 34.36(6) . 7_575 ?
Y003 Y001 Y001 90.226(6) 5_667 7_575 ?
Y002 Y001 Y001 59.151(6) . 7_575 ?
Y004 Y001 Y001 59.714(6) 5_667 7_575 ?
O00B Y002 O00M 94.42(11) . . ?
O00B Y002 O00M 94.42(11) . 7_575 ?
O00M Y002 O00M 140.94(17) . 7_575 ?
O00B Y002 O00A 144.10(12) . . ?
O00M Y002 O00A 97.37(11) . . ?
O00M Y002 O00A 97.37(11) 7_575 . ?
O00B Y002 O008 83.73(10) . 3_657 ?
O00M Y002 O008 144.85(10) . 3_657 ?
O00M Y002 O008 74.00(10) 7_575 3_657 ?
O00A Y002 O008 67.36(8) . 3_657 ?
O00B Y002 O008 83.73(10) . 5_667 ?
O00M Y002 O008 74.00(10) . 5_667 ?
O00M Y002 O008 144.85(10) 7_575 5_667 ?
O00A Y002 O008 67.36(8) . 5_667 ?
O008 Y002 O008 70.90(9) 3_657 5_667 ?
O00B Y002 O00Q 143.30(17) . . ?
O00M Y002 O00Q 75.16(10) . . ?
O00M Y002 O00Q 75.16(10) 7_575 . ?
O00A Y002 O00Q 72.59(17) . . ?
O008 Y002 O00Q 124.74(12) 3_657 . ?
O008 Y002 O00Q 124.74(12) 5_667 . ?
O00B Y002 O015 71.54(19) . . ?
O00M Y002 O015 73.49(10) . . ?
O00M Y002 O015 73.49(10) 7_575 . ?
O00A Y002 O015 144.35(19) . . ?
O008 Y002 O015 136.99(11) 3_657 . ?
O008 Y002 O015 136.99(10) 5_667 . ?
O00Q Y002 O015 71.8(2) . . ?
O00B Y002 Y001 119.42(8) . 7_575 ?
O00M Y002 Y001 132.42(10) . 7_575 ?
O00M Y002 Y001 73.02(9) 7_575 7_575 ?
O00A Y002 Y001 35.83(4) . 7_575 ?
O008 Y002 Y001 35.68(6) 3_657 7_575 ?
O008 Y002 Y001 77.44(5) 5_667 7_575 ?
O00Q Y002 Y001 91.55(13) . 7_575 ?
O015 Y002 Y001 145.43(7) . 7_575 ?
O00B Y002 Y001 119.42(8) . . ?
O00M Y002 Y001 73.02(9) . . ?
O00M Y002 Y001 132.42(10) 7_575 . ?
O00A Y002 Y001 35.83(4) . . ?
O008 Y002 Y001 77.44(5) 3_657 . ?
O008 Y002 Y001 35.69(6) 5_667 . ?
O00Q Y002 Y001 91.54(13) . . ?
O015 Y002 Y001 145.43(7) . . ?
Y001 Y002 Y001 61.698(13) 7_575 . ?
O008 Y003 O00N 147.44(11) . . ?
O008 Y003 O00I 140.70(11) . . ?
O00N Y003 O00I 71.69(14) . . ?
O008 Y003 O00D 89.15(10) . . ?
O00N Y003 O00D 102.45(13) . . ?
O00I Y003 O00D 81.35(12) . . ?
O008 Y003 O009 87.63(9) . . ?
O00N Y003 O009 101.65(14) . . ?
O00I Y003 O009 76.11(10) . . ?
O00D Y003 O009 139.62(12) . . ?
O008 Y003 O00C 79.11(10) . 5_667 ?
O00N Y003 O00C 77.80(14) . 5_667 ?
O00I Y003 O00C 121.46(12) . 5_667 ?
O00D Y003 O00C 154.87(11) . 5_667 ?
O009 Y003 O00C 62.66(10) . 5_667 ?
O008 Y003 O007 67.25(8) . 5_667 ?
O00N Y003 O007 144.82(11) . 5_667 ?
O00I Y003 O007 73.45(11) . 5_667 ?
O00D Y003 O007 76.68(9) . 5_667 ?
O009 Y003 O007 65.02(10) . 5_667 ?
O00C Y003 O007 117.71(9) 5_667 5_667 ?
O008 Y003 O00F 76.22(10) . 1_556 ?
O00N Y003 O00F 76.23(13) . 1_556 ?
O00I Y003 O00F 137.68(12) . 1_556 ?
O00D Y003 O00F 79.37(11) . 1_556 ?
O009 Y003 O00F 138.09(10) . 1_556 ?
O00C Y003 O00F 76.30(11) 5_667 1_556 ?
O007 Y003 O00F 136.11(10) 5_667 1_556 ?
O008 Y003 Y001 35.38(5) . 5_667 ?
O00N Y003 Y001 173.55(10) . 5_667 ?
O00I Y003 Y001 106.37(10) . 5_667 ?
O00D Y003 Y001 71.11(9) . 5_667 ?
O009 Y003 Y001 83.62(9) . 5_667 ?
O00C Y003 Y001 108.13(9) 5_667 5_667 ?
O007 Y003 Y001 34.75(5) 5_667 5_667 ?
O00F Y003 Y001 102.41(8) 1_556 5_667 ?
O008 Y003 Y004 80.61(5) . . ?
O00N Y003 Y004 122.90(10) . . ?
O00I Y003 Y004 66.50(9) . . ?
O00D Y003 Y004 107.62(8) . . ?
O009 Y003 Y004 32.30(9) . . ?
O00C Y003 Y004 92.42(8) 5_667 . ?
O007 Y003 Y004 33.52(5) 5_667 . ?
O00F Y003 Y004 155.72(8) 1_556 . ?
Y001 Y003 Y004 60.290(11) 5_667 . ?
O008 Y003 Y003 74.98(5) . 7_565 ?
O00N Y003 Y003 96.67(10) . 7_565 ?
O00I Y003 Y003 104.07(8) . 7_565 ?
O00D Y003 Y003 160.86(9) . 7_565 ?
O009 Y003 Y003 31.68(7) . 7_565 ?
O00C Y003 Y003 32.54(8) 5_667 7_565 ?
O007 Y003 Y003 87.19(5) 5_667 7_565 ?
O00F Y003 Y003 106.43(8) 1_556 7_565 ?
Y001 Y003 Y003 89.773(6) 5_667 7_565 ?
Y004 Y003 Y003 59.879(7) . 7_565 ?
O008 Y003 Y005 81.47(6) . 5_667 ?
O00N Y003 Y005 67.44(10) . 5_667 ?
O00I Y003 Y005 133.22(10) . 5_667 ?
O00D Y003 Y005 128.61(8) . 5_667 ?
O009 Y003 Y005 90.61(8) . 5_667 ?
O00C Y003 Y005 28.05(7) 5_667 5_667 ?
O007 Y003 Y005 140.17(5) 5_667 5_667 ?
O00F Y003 Y005 49.28(8) 1_556 5_667 ?
Y001 Y003 Y005 116.596(12) 5_667 5_667 ?
Y004 Y003 Y005 120.182(10) . 5_667 ?
Y003 Y003 Y005 60.405(7) 7_565 5_667 ?
O00J Y004 O00J 80.81(16) . 7_565 ?
O00J Y004 O009 80.79(11) . . ?
O00J Y004 O009 80.79(11) 7_565 . ?
O00J Y004 O00K 79.30(13) . 5_666 ?
O00J Y004 O00K 130.69(11) 7_565 5_666 ?
O009 Y004 O00K 138.41(8) . 5_666 ?
O00J Y004 O00K 130.69(11) . 3_646 ?
O00J Y004 O00K 79.30(13) 7_565 3_646 ?
O009 Y004 O00K 138.41(8) . 3_646 ?
O00K Y004 O00K 80.50(17) 5_666 3_646 ?
O00J Y004 O006 138.83(8) . 5_667 ?
O00J Y004 O006 138.84(8) 7_565 5_667 ?
O009 Y004 O006 93.48(11) . 5_667 ?
O00K Y004 O006 78.61(11) 5_666 5_667 ?
O00K Y004 O006 78.61(11) 3_646 5_667 ?
O00J Y004 O007 75.66(9) . 5_667 ?
O00J Y004 O007 140.43(12) 7_565 5_667 ?
O009 Y004 O007 64.48(7) . 5_667 ?
O00K Y004 O007 75.34(10) 5_666 5_667 ?
O00K Y004 O007 139.66(11) 3_646 5_667 ?
O006 Y004 O007 65.35(7) 5_667 5_667 ?
O00J Y004 O007 140.43(12) . 3_647 ?
O00J Y004 O007 75.66(9) 7_565 3_647 ?
O009 Y004 O007 64.48(7) . 3_647 ?
O00K Y004 O007 139.66(11) 5_666 3_647 ?
O00K Y004 O007 75.34(10) 3_646 3_647 ?
O006 Y004 O007 65.35(7) 5_667 3_647 ?
O007 Y004 O007 103.57(10) 5_667 3_647 ?
O00J Y004 O02H 66.0(2) . . ?
O00J Y004 O02H 66.0(2) 7_565 . ?
O009 Y004 O02H 135.6(3) . . ?
O00K Y004 O02H 64.7(2) 5_666 . ?
O00K Y004 O02H 64.7(2) 3_646 . ?
O006 Y004 O02H 130.9(3) 5_667 . ?
O007 Y004 O02H 128.20(5) 5_667 . ?
O007 Y004 O02H 128.20(5) 3_647 . ?
O00J Y004 Y001 106.44(7) . 5_667 ?
O00J Y004 Y001 159.51(8) 7_565 5_667 ?
O009 Y004 Y001 81.52(6) . 5_667 ?
O00K Y004 Y001 69.81(8) 5_666 5_667 ?
O00K Y004 Y001 107.84(9) 3_646 5_667 ?
O006 Y004 Y001 32.82(3) 5_667 5_667 ?
O007 Y004 Y001 33.13(6) 5_667 5_667 ?
O007 Y004 Y001 87.42(5) 3_647 5_667 ?
O02H Y004 Y001 134.5(2) . 5_667 ?
O00J Y004 Y001 159.51(8) . 3_647 ?
O00J Y004 Y001 106.44(7) 7_565 3_647 ?
O009 Y004 Y001 81.52(6) . 3_647 ?
O00K Y004 Y001 107.84(9) 5_666 3_647 ?
O00K Y004 Y001 69.81(8) 3_646 3_647 ?
O006 Y004 Y001 32.82(3) 5_667 3_647 ?
O007 Y004 Y001 87.42(5) 5_667 3_647 ?
O007 Y004 Y001 33.13(6) 3_647 3_647 ?
O02H Y004 Y001 134.5(2) . 3_647 ?
Y001 Y004 Y001 60.568(12) 5_667 3_647 ?
O00J Y004 Y003 70.77(8) . . ?
O00J Y004 Y003 108.73(10) 7_565 . ?
O009 Y004 Y003 32.14(3) . . ?
O00K Y004 Y003 106.39(8) 5_666 . ?
O00K Y004 Y003 158.53(8) 3_646 . ?
O006 Y004 Y003 82.83(7) 5_667 . ?
O007 Y004 Y003 33.13(6) 5_667 . ?
O007 Y004 Y003 87.20(6) 3_647 . ?
O02H Y004 Y003 136.8(2) . . ?
Y001 Y004 Y003 58.125(10) 5_667 . ?
Y001 Y004 Y003 88.743(13) 3_647 . ?
O00C Y005 O00B 74.11(13) . . ?
O00C Y005 O00H 110.83(10) . 5_666 ?
O00B Y005 O00H 75.91(10) . 5_666 ?
O00C Y005 O00H 110.83(9) . 3_656 ?
O00B Y005 O00H 75.91(10) . 3_656 ?
O00H Y005 O00H 119.74(16) 5_666 3_656 ?
O00C Y005 O01O 161.2(2) . . ?
O00B Y005 O01O 124.7(2) . . ?
O00H Y005 O01O 77.14(13) 5_666 . ?
O00H Y005 O01O 77.14(13) 3_656 . ?
O00C Y005 O00O 82.94(13) . 3_657 ?
O00B Y005 O00O 136.01(11) . 3_657 ?
O00H Y005 O00O 148.05(13) 5_666 3_657 ?
O00H Y005 O00O 78.10(13) 3_656 3_657 ?
O01O Y005 O00O 82.18(19) . 3_657 ?
O00C Y005 O00O 82.94(13) . 5_667 ?
O00B Y005 O00O 136.01(11) . 5_667 ?
O00H Y005 O00O 78.09(12) 5_666 5_667 ?
O00H Y005 O00O 148.05(13) 3_656 5_667 ?
O01O Y005 O00O 82.18(19) . 5_667 ?
O00O Y005 O00O 75.15(18) 3_657 5_667 ?
O00C Y005 C01M 88.12(9) . 5_666 ?
O00B Y005 C01M 69.61(8) . 5_666 ?
O00H Y005 C01M 22.76(12) 5_666 5_666 ?
O00H Y005 C01M 134.05(11) 3_656 5_666 ?
O01O Y005 C01M 98.32(11) . 5_666 ?
O00O Y005 C01M 147.41(12) 3_657 5_666 ?
O00O Y005 C01M 72.67(12) 5_667 5_666 ?
O00C Y005 C01M 88.12(9) . 3_656 ?
O00B Y005 C01M 69.61(8) . 3_656 ?
O00H Y005 C01M 134.05(11) 5_666 3_656 ?
O00H Y005 C01M 22.76(12) 3_656 3_656 ?
O01O Y005 C01M 98.32(11) . 3_656 ?
O00O Y005 C01M 72.67(12) 3_657 3_656 ?
O00O Y005 C01M 147.41(12) 5_667 3_656 ?
C01M Y005 C01M 138.48(16) 5_666 3_656 ?
O00C Y005 Y003 29.703(11) . 5_667 ?
O00B Y005 Y003 73.97(8) . 5_667 ?
O00H Y005 Y003 82.39(9) 5_666 5_667 ?
O00H Y005 Y003 136.21(9) 3_656 5_667 ?
O01O Y005 Y003 146.63(9) . 5_667 ?
O00O Y005 Y003 103.04(10) 3_657 5_667 ?
O00O Y005 Y003 67.87(10) 5_667 5_667 ?
C01M Y005 Y003 59.71(8) 5_666 5_667 ?
C01M Y005 Y003 114.79(9) 3_656 5_667 ?
O00C Y005 Y003 29.703(10) . 3_657 ?
O00B Y005 Y003 73.97(8) . 3_657 ?
O00H Y005 Y003 136.21(9) 5_666 3_657 ?
O00H Y005 Y003 82.39(9) 3_656 3_657 ?
O01O Y005 Y003 146.63(9) . 3_657 ?
O00O Y005 Y003 67.87(10) 3_657 3_657 ?
O00O Y005 Y003 103.04(10) 5_667 3_657 ?
C01M Y005 Y003 114.79(9) 5_666 3_657 ?
C01M Y005 Y003 59.71(8) 3_656 3_657 ?
Y003 Y005 Y003 59.193(13) 5_667 3_657 ?
Y001 O006 Y001 117.46(12) 7_575 . ?
Y001 O006 Y004 113.26(9) 7_575 5_667 ?
Y001 O006 Y004 113.26(9) . 5_667 ?
Y001 O007 Y003 109.79(9) . 5_667 ?
Y001 O007 Y004 112.68(9) . 5_667 ?
Y003 O007 Y004 113.35(9) 5_667 5_667 ?
Y003 O008 Y001 110.18(8) . 5_667 ?
Y003 O008 Y002 140.39(10) . 5_667 ?
Y001 O008 Y002 107.96(9) 5_667 5_667 ?
Y003 O009 Y003 116.65(13) . 7_565 ?
Y003 O009 Y004 115.57(10) . . ?
Y003 O009 Y004 115.56(10) 7_565 . ?
Y002 O00A Y001 109.54(10) . 7_575 ?
Y002 O00A Y001 109.54(10) . . ?
Y001 O00A Y001 111.27(12) 7_575 . ?
Y002 O00B Y005 155.60(18) . . ?
Y005 O00C Y003 122.25(8) . 5_667 ?
Y005 O00C Y003 122.25(8) . 3_657 ?
Y003 O00C Y003 114.92(15) 5_667 3_657 ?
C01I O00D Y003 134.6(3) . . ?
C01I O00E Y001 136.7(3) . 5_667 ?
C01M O00F Y003 173.3(3) . 1_554 ?
C01S O00G Y001 132.4(3) . 1_554 ?
C01M O00H Y005 112.2(3) . 5_666 ?
C01Z O00I Y003 137.5(3) . . ?
C01Z O00J Y004 130.8(3) . . ?
C01S O00K Y004 129.1(3) . 5_666 ?
C01T O00L Y001 136.1(3) . . ?
C01T O00M Y002 125.7(3) . . ?
C022 O00N Y003 138.1(3) . . ?
C022 O00O Y005 135.1(4) . 5_667 ?
C012 C00R C011 118.4(3) . . ?
C012 C00R C00S 120.3(3) . . ?
C011 C00R C00S 121.2(3) . . ?
C01D C00S C01A 117.8(3) . . ?
C01D C00S C00R 121.5(3) . . ?
C01A C00S C00R 120.6(3) . . ?
C00Y C00U C01E 118.3(3) . . ?
C00Y C00U C00Z 121.0(3) . . ?
C01E C00U C00Z 120.7(3) . . ?
C021 C00V C023 116.2(4) . . ?
C021 C00V C01B 121.3(3) . . ?
C023 C00V C01B 122.4(3) . . ?
C00X C00W C00Z 120.7(3) . . ?
C00X C00W H00W 119.7 . . ?
C00Z C00W H00W 119.7 . . ?
C017 C00X C00W 118.8(3) . . ?
C017 C00X C018 119.7(3) . . ?
C00W C00X C018 121.4(3) . . ?
C010 C00Y C00U 120.9(3) . . ?
C010 C00Y H00Y 119.5 . . ?
C00U C00Y H00Y 119.5 . . ?
C01G C00Z C00W 119.1(3) . . ?
C01G C00Z C00U 120.3(3) . . ?
C00W C00Z C00U 120.5(3) . . ?
C00Y C010 C01J 119.3(4) . . ?
C00Y C010 H010 120.4 . . ?
C01J C010 H010 120.4 . . ?
C00R C011 C01C 121.7(3) . . ?
C00R C011 H011 119.2 . . ?
C01C C011 H011 119.2 . . ?
C00R C012 C01B 121.8(3) . . ?
C00R C012 H012 119.1 . . ?
C01B C012 H012 119.1 . . ?
C01C C013 C01B 121.4(3) . . ?
C01C C013 H013 119.3 . . ?
C01B C013 H013 119.3 . . ?
C01N C014 C01K 119.4(3) . . ?
C01N C014 C01M 121.1(3) . . ?
C01K C014 C01M 119.5(4) . . ?
C017 C016 C01G 118.5(3) . . ?
C017 C016 C01F 121.6(3) . . ?
C01G C016 C01F 119.8(3) . . ?
C00X C017 C016 121.5(3) . . ?
C00X C017 H017 119.3 . . ?
C016 C017 H017 119.3 . . ?
C01Q C018 C00X 125.7(3) . . ?
C01Q C018 H018 117.2 . . ?
C00X C018 H018 117.2 . . ?
C01R C019 C01C 128.3(3) . . ?
C01R C019 H019 115.9 . . ?
C01C C019 H019 115.9 . . ?
C01K C01A C00S 120.8(3) . . ?
C01K C01A H01A 119.6 . . ?
C00S C01A H01A 119.6 . . ?
C012 C01B C013 118.2(3) . . ?
C012 C01B C00V 120.2(3) . . ?
C013 C01B C00V 121.6(3) . . ?
C013 C01C C011 118.4(3) . . ?
C013 C01C C019 123.2(3) . . ?
C011 C01C C019 118.3(3) . . ?
C01N C01D C00S 121.4(3) . . ?
C01N C01D H01D 119.3 . . ?
C00S C01D H01D 119.3 . . ?
C01V C01E C00U 121.4(4) . . ?
C01V C01E H01E 119.3 . . ?
C00U C01E H01E 119.3 . . ?
C01L C01F C01X 118.6(3) . . ?
C01L C01F C016 119.2(3) . . ?
C01X C01F C016 122.1(3) . . ?
C00Z C01G C016 121.3(3) . . ?
C00Z C01G H01G 119.4 . . ?
C016 C01G H01G 119.4 . . ?
C025 C01H C029 117.1(4) . . ?
C025 C01H C01R 122.6(4) . . ?
C029 C01H C01R 120.3(4) . . ?
O00D C01I O00E 125.4(4) . . ?
O00D C01I C024 116.3(5) . . ?
O00E C01I C024 118.2(5) . . ?
C01V C01J C010 120.6(3) . . ?
C01V C01J C01T 120.5(4) . . ?
C010 C01J C01T 118.9(4) . . ?
C01A C01K C014 120.4(3) . . ?
C01A C01K H01K 119.8 . . ?
C014 C01K H01K 119.8 . . ?
C01W C01L C01F 120.8(4) . . ?
C01W C01L H01L 119.6 . . ?
C01F C01L H01L 119.6 . . ?
O00F C01M O00H 122.4(4) . . ?
O00F C01M C014 119.9(4) . . ?
O00H C01M C014 117.7(4) . . ?
O00F C01M Y005 77.6(2) . 5_666 ?
O00H C01M Y005 45.08(18) . 5_666 ?
C014 C01M Y005 162.1(3) . 5_666 ?
C014 C01N C01D 120.1(3) . . ?
C014 C01N H01N 119.9 . . ?
C01D C01N H01N 119.9 . . ?
C028 C01P C027 118.1(4) . . ?
C028 C01P C01S 119.1(4) . . ?
C027 C01P C01S 122.7(4) . . ?
C018 C01Q C01U 127.4(4) . . ?
C018 C01Q H01Q 116.3 . . ?
C01U C01Q H01Q 116.3 . . ?
C019 C01R C01H 125.6(4) . . ?
C019 C01R H01R 117.2 . . ?
C01H C01R H01R 117.2 . . ?
O00K C01S O00G 124.4(3) . . ?
O00K C01S C01P 118.1(4) . . ?
O00G C01S C01P 117.5(4) . . ?
O00M C01T O00L 124.9(4) . . ?
O00M C01T C01J 117.2(4) . . ?
O00L C01T C01J 117.9(4) . . ?
C02B C01U C026 117.8(4) . . ?
C02B C01U C01Q 120.6(4) . . ?
C026 C01U C01Q 121.6(4) . . ?
C01J C01V C01E 119.5(4) . . ?
C01J C01V H01V 120.3 . . ?
C01E C01V H01V 120.3 . . ?
C01Y C01W C01L 120.5(4) . . ?
C01Y C01W H01W 119.7 . . ?
C01L C01W H01W 119.7 . . ?
C020 C01X C01F 120.1(4) . . ?
C020 C01X H01X 120.0 . . ?
C01F C01X H01X 120.0 . . ?
C020 C01Y C01W 118.8(4) . . ?
C020 C01Y C01Z 122.2(4) . . ?
C01W C01Y C01Z 118.9(4) . . ?
O00J C01Z O00I 125.0(4) . . ?
O00J C01Z C01Y 119.3(4) . . ?
O00I C01Z C01Y 115.7(4) . . ?
C01Y C020 C01X 121.1(4) . . ?
C01Y C020 H020 119.4 . . ?
C01X C020 H020 119.4 . . ?
C00V C021 C028 122.7(4) . . ?
C00V C021 H021 118.7 . . ?
C028 C021 H021 118.7 . . ?
O00N C022 O00O 127.6(5) . . ?
O00N C022 C02E 114.5(5) . . ?
O00O C022 C02E 117.8(6) . . ?
C00V C023 C027 121.1(4) . . ?
C00V C023 H023 119.5 . . ?
C027 C023 H023 119.5 . . ?
C02D C024 C02A 115.6(5) . . ?
C02D C024 C01I 127.0(6) . . ?
C02A C024 C01I 117.3(5) . . ?
C01H C025 C026 122.1(4) . . ?
C01H C025 H025 118.9 . . ?
C026 C025 H025 118.9 . . ?
C01U C026 C025 120.6(4) . . ?
C01U C026 H026 119.7 . . ?
C025 C026 H026 119.7 . . ?
C01P C027 C023 120.6(4) . . ?
C01P C027 H027 119.7 . . ?
C023 C027 H027 119.7 . . ?
C01P C028 C021 121.1(4) . . ?
C01P C028 H028 119.4 . . ?
C021 C028 H028 119.4 . . ?
C01H C029 C02B 120.8(5) . . ?
C01H C029 H029 119.6 . . ?
C02B C029 H029 119.6 . . ?
C02G C02A C024 120.7(7) . . ?
C02G C02A H02A 119.6 . . ?
C024 C02A H02A 119.6 . . ?
C01U C02B C029 121.7(4) . . ?
C01U C02B H02B 119.2 . . ?
C029 C02B H02B 119.2 . . ?
C02G C02C C02F 120.3(6) . . ?
C02G C02C H02C 119.8 . . ?
C02F C02C H02C 119.8 . . ?
C024 C02D F00P 117.6(5) . . ?
C024 C02D C02F 124.0(7) . . ?
F00P C02D C02F 118.3(6) . . ?
C02J C02E C02K 115.5(7) . . ?
C02J C02E C022 125.1(7) . . ?
C02K C02E C022 119.3(6) . . ?
C02C C02F C02D 117.9(7) . . ?
C02C C02F H02F 121.0 . . ?
C02D C02F H02F 121.0 . . ?
C02C C02G C02A 121.3(7) . . ?
C02C C02G H02G 119.3 . . ?
C02A C02G H02G 119.3 . . ?
F02I C02J C02N 112.4(9) . . ?
F02I C02J C02E 123.6(8) . . ?
C02N C02J C02E 123.9(10) . . ?
C02M C02K C02E 118.0(9) . . ?
C02M C02K H02K 121.0 . . ?
C02E C02K H02K 121.0 . . ?
C02M C02L C02N 119.7(8) . . ?
C02M C02L H02L 120.1 . . ?
C02N C02L H02L 120.1 . . ?
C02L C02M C02K 122.6(10) . . ?
C02L C02M H02M 118.7 . . ?
C02K C02M H02M 118.7 . . ?
C02J C02N C02L 119.8(9) . . ?
C02J C02N H02N 120.1 . . ?
C02L C02N H02N 120.1 . . ?

loop_
_geom_bond_atom_site_label_1
_geom_bond_atom_site_label_2
_geom_bond_distance
_geom_bond_site_symmetry_2
_geom_bond_publ_flag
Y001 O006 2.2782(15) . ?
Y001 O007 2.287(2) . ?
Y001 O00L 2.289(3) . ?
Y001 O00G 2.304(3) 1_556 ?
Y001 O00T 2.306(4) . ?
Y001 O00E 2.309(3) 5_667 ?
Y001 O008 2.329(2) 5_667 ?
Y001 O00A 2.3589(17) . ?
Y001 Y003 3.7753(6) 5_667 ?
Y001 Y002 3.7974(6) . ?
Y001 Y004 3.8612(6) 5_667 ?
Y001 Y001 3.8944(6) 7_575 ?
Y002 O00B 2.166(4) . ?
Y002 O00M 2.281(3) . ?
Y002 O00M 2.281(3) 7_575 ?
Y002 O00A 2.290(3) . ?
Y002 O008 2.3662(19) 3_657 ?
Y002 O008 2.3662(19) 5_667 ?
Y002 O00Q 2.399(5) . ?
Y002 O015 2.417(5) . ?
Y003 O008 2.275(2) . ?
Y003 O00N 2.275(4) . ?
Y003 O00I 2.291(3) . ?
Y003 O00D 2.302(3) . ?
Y003 O009 2.3055(17) . ?
Y003 O00C 2.328(2) 5_667 ?
Y003 O007 2.328(3) 5_667 ?
Y003 O00F 2.329(3) 1_556 ?
Y003 Y004 3.9099(6) . ?
Y003 Y003 3.9243(6) 7_565 ?
Y003 Y005 3.9729(6) 5_667 ?
Y004 O00J 2.315(3) . ?
Y004 O00J 2.315(3) 7_565 ?
Y004 O009 2.316(4) . ?
Y004 O00K 2.321(3) 5_666 ?
Y004 O00K 2.321(3) 3_646 ?
Y004 O006 2.345(3) 5_667 ?
Y004 O007 2.3519(19) 5_667 ?
Y004 O007 2.3519(19) 3_647 ?
Y004 O02H 2.692(15) . ?
Y005 O00C 2.209(4) . ?
Y005 O00B 2.215(4) . ?
Y005 O00H 2.318(3) 5_666 ?
Y005 O00H 2.318(3) 3_656 ?
Y005 O01O 2.326(6) . ?
Y005 O00O 2.339(3) 3_657 ?
Y005 O00O 2.339(3) 5_667 ?
Y005 C01M 3.032(4) 5_666 ?
Y005 C01M 3.032(4) 3_656 ?
O00D C01I 1.241(6) . ?
O00E C01I 1.254(6) . ?
O00F C01M 1.258(5) . ?
O00G C01S 1.268(5) . ?
O00H C01M 1.267(5) . ?
O00I C01Z 1.269(6) . ?
O00J C01Z 1.253(5) . ?
O00K C01S 1.262(5) . ?
O00L C01T 1.273(6) . ?
O00M C01T 1.264(6) . ?
O00N C022 1.228(7) . ?
O00O C022 1.276(7) . ?
F00P C02D 1.388(9) . ?
C00R C012 1.392(4) . ?
C00R C011 1.393(4) . ?
C00R C00S 1.490(4) . ?
C00S C01D 1.397(5) . ?
C00S C01A 1.401(5) . ?
C00U C00Y 1.395(5) . ?
C00U C01E 1.398(5) . ?
C00U C00Z 1.478(4) . ?
C00V C021 1.360(6) . ?
C00V C023 1.391(6) . ?
C00V C01B 1.490(4) . ?
C00W C00X 1.400(4) . ?
C00W C00Z 1.402(4) . ?
C00W H00W 0.9500 . ?
C00X C017 1.391(5) . ?
C00X C018 1.472(4) . ?
C00Y C010 1.392(5) . ?
C00Y H00Y 0.9500 . ?
C00Z C01G 1.387(5) . ?
C010 C01J 1.399(6) . ?
C010 H010 0.9500 . ?
C011 C01C 1.399(5) . ?
C011 H011 0.9500 . ?
C012 C01B 1.399(4) . ?
C012 H012 0.9500 . ?
C013 C01C 1.397(5) . ?
C013 C01B 1.400(4) . ?
C013 H013 0.9500 . ?
C014 C01N 1.384(6) . ?
C014 C01K 1.394(5) . ?
C014 C01M 1.503(5) . ?
C016 C017 1.396(5) . ?
C016 C01G 1.399(5) . ?
C016 C01F 1.482(5) . ?
C017 H017 0.9500 . ?
C018 C01Q 1.329(6) . ?
C018 H018 0.9500 . ?
C019 C01R 1.335(5) . ?
C019 C01C 1.465(4) . ?
C019 H019 0.9500 . ?
C01A C01K 1.385(5) . ?
C01A H01A 0.9500 . ?
C01D C01N 1.387(5) . ?
C01D H01D 0.9500 . ?
C01E C01V 1.385(5) . ?
C01E H01E 0.9500 . ?
C01F C01L 1.392(6) . ?
C01F C01X 1.394(6) . ?
C01G H01G 0.9500 . ?
C01H C025 1.374(6) . ?
C01H C029 1.378(6) . ?
C01H C01R 1.472(5) . ?
C01I C024 1.523(6) . ?
C01J C01V 1.380(6) . ?
C01J C01T 1.500(5) . ?
C01K H01K 0.9500 . ?
C01L C01W 1.388(5) . ?
C01L H01L 0.9500 . ?
C01N H01N 0.9500 . ?
C01P C028 1.356(6) . ?
C01P C027 1.372(6) . ?
C01P C01S 1.497(5) . ?
C01Q C01U 1.472(5) . ?
C01Q H01Q 0.9500 . ?
C01R H01R 0.9500 . ?
C01U C02B 1.359(7) . ?
C01U C026 1.382(6) . ?
C01V H01V 0.9500 . ?
C01W C01Y 1.386(6) . ?
C01W H01W 0.9500 . ?
C01X C020 1.391(6) . ?
C01X H01X 0.9500 . ?
C01Y C020 1.384(7) . ?
C01Y C01Z 1.489(5) . ?
C020 H020 0.9500 . ?
C021 C028 1.382(6) . ?
C021 H021 0.9500 . ?
C022 C02E 1.514(8) . ?
C023 C027 1.400(6) . ?
C023 H023 0.9500 . ?
C024 C02D 1.362(9) . ?
C024 C02A 1.437(9) . ?
C025 C026 1.393(6) . ?
C025 H025 0.9500 . ?
C026 H026 0.9500 . ?
C027 H027 0.9500 . ?
C028 H028 0.9500 . ?
C029 C02B 1.409(6) . ?
C029 H029 0.9500 . ?
C02A C02G 1.398(8) . ?
C02A H02A 0.9500 . ?
C02B H02B 0.9500 . ?
C02C C02G 1.356(10) . ?
C02C C02F 1.385(10) . ?
C02C H02C 0.9500 . ?
C02D C02F 1.424(9) . ?
C02E C02J 1.367(10) . ?
C02E C02K 1.437(12) . ?
C02F H02F 0.9500 . ?
C02G H02G 0.9500 . ?
F02I C02J 1.289(12) . ?
C02J C02N 1.353(13) . ?
C02K C02M 1.398(12) . ?
C02K H02K 0.9500 . ?
C02L C02M 1.323(13) . ?
C02L C02N 1.359(15) . ?
C02L H02L 0.9500 . ?
C02M H02M 0.9500 . ?
C02N H02N 0.9500 . ?

loop_
_geom_torsion_atom_site_label_1
_geom_torsion_atom_site_label_2
_geom_torsion_atom_site_label_3
_geom_torsion_atom_site_label_4
_geom_torsion
_geom_torsion_site_symmetry_1
_geom_torsion_site_symmetry_2
_geom_torsion_site_symmetry_3
_geom_torsion_site_symmetry_4
_geom_torsion_publ_flag
C012 C00R C00S C01D 38.9(5) . . . . ?
C011 C00R C00S C01D -143.4(4) . . . . ?
C012 C00R C00S C01A -138.4(4) . . . . ?
C011 C00R C00S C01A 39.4(5) . . . . ?
C00Z C00W C00X C017 -2.0(6) . . . . ?
C00Z C00W C00X C018 175.0(4) . . . . ?
C01E C00U C00Y C010 -0.4(6) . . . . ?
C00Z C00U C00Y C010 177.7(3) . . . . ?
C00X C00W C00Z C01G 0.5(5) . . . . ?
C00X C00W C00Z C00U -176.5(3) . . . . ?
C00Y C00U C00Z C01G 145.9(4) . . . . ?
C01E C00U C00Z C01G -36.1(5) . . . . ?
C00Y C00U C00Z C00W -37.1(5) . . . . ?
C01E C00U C00Z C00W 140.8(4) . . . . ?
C00U C00Y C010 C01J -1.3(6) . . . . ?
C012 C00R C011 C01C -0.9(5) . . . . ?
C00S C00R C011 C01C -178.6(3) . . . . ?
C011 C00R C012 C01B -0.6(5) . . . . ?
C00S C00R C012 C01B 177.2(3) . . . . ?
C00W C00X C017 C016 2.7(6) . . . . ?
C018 C00X C017 C016 -174.4(4) . . . . ?
C01G C016 C017 C00X -1.7(6) . . . . ?
C01F C016 C017 C00X 174.5(4) . . . . ?
C017 C00X C018 C01Q 153.8(4) . . . . ?
C00W C00X C018 C01Q -23.2(6) . . . . ?
C01D C00S C01A C01K -0.3(6) . . . . ?
C00R C00S C01A C01K 177.0(4) . . . . ?
C00R C012 C01B C013 1.6(5) . . . . ?
C00R C012 C01B C00V -178.0(3) . . . . ?
C01C C013 C01B C012 -1.3(5) . . . . ?
C01C C013 C01B C00V 178.4(3) . . . . ?
C021 C00V C01B C012 -16.4(7) . . . . ?
C023 C00V C01B C012 162.2(5) . . . . ?
C021 C00V C01B C013 163.9(5) . . . . ?
C023 C00V C01B C013 -17.5(6) . . . . ?
C01B C013 C01C C011 -0.1(5) . . . . ?
C01B C013 C01C C019 179.5(4) . . . . ?
C00R C011 C01C C013 1.2(5) . . . . ?
C00R C011 C01C C019 -178.4(3) . . . . ?
C01R C019 C01C C013 5.2(7) . . . . ?
C01R C019 C01C C011 -175.3(4) . . . . ?
C01A C00S C01D C01N -1.3(6) . . . . ?
C00R C00S C01D C01N -178.6(4) . . . . ?
C00Y C00U C01E C01V 1.8(6) . . . . ?
C00Z C00U C01E C01V -176.3(4) . . . . ?
C017 C016 C01F C01L -137.6(4) . . . . ?
C01G C016 C01F C01L 38.5(6) . . . . ?
C017 C016 C01F C01X 44.8(6) . . . . ?
C01G C016 C01F C01X -139.1(5) . . . . ?
C00W C00Z C01G C016 0.5(5) . . . . ?
C00U C00Z C01G C016 177.5(4) . . . . ?
C017 C016 C01G C00Z 0.1(6) . . . . ?
C01F C016 C01G C00Z -176.2(4) . . . . ?
Y003 O00D C01I O00E -21.0(7) . . . . ?
Y003 O00D C01I C024 156.1(3) . . . . ?
Y001 O00E C01I O00D 22.6(7) 5_667 . . . ?
Y001 O00E C01I C024 -154.4(3) 5_667 . . . ?
C00Y C010 C01J C01V 1.6(6) . . . . ?
C00Y C010 C01J C01T -178.3(4) . . . . ?
C00S C01A C01K C014 1.3(6) . . . . ?
C01N C014 C01K C01A -0.6(6) . . . . ?
C01M C014 C01K C01A 179.3(4) . . . . ?
C01X C01F C01L C01W -1.6(7) . . . . ?
C016 C01F C01L C01W -179.3(4) . . . . ?
Y005 O00H C01M O00F 7.1(5) 5_666 . . . ?
Y005 O00H C01M C014 -173.8(3) 5_666 . . . ?
C01N C014 C01M O00F 3.3(6) . . . . ?
C01K C014 C01M O00F -176.6(4) . . . . ?
C01N C014 C01M O00H -175.8(4) . . . . ?
C01K C014 C01M O00H 4.3(6) . . . . ?
C01N C014 C01M Y005 169.7(7) . . . 5_666 ?
C01K C014 C01M Y005 -10.2(12) . . . 5_666 ?
C01K C014 C01N C01D -1.0(6) . . . . ?
C01M C014 C01N C01D 179.1(4) . . . . ?
C00S C01D C01N C014 2.0(6) . . . . ?
C00X C018 C01Q C01U -178.9(4) . . . . ?
C01C C019 C01R C01H -176.5(4) . . . . ?
C025 C01H C01R C019 12.0(8) . . . . ?
C029 C01H C01R C019 -168.5(6) . . . . ?
Y004 O00K C01S O00G -51.8(7) 5_666 . . . ?
Y004 O00K C01S C01P 127.4(4) 5_666 . . . ?
Y001 O00G C01S O00K 48.2(7) 1_554 . . . ?
Y001 O00G C01S C01P -131.0(4) 1_554 . . . ?
C028 C01P C01S O00K -155.2(6) . . . . ?
C027 C01P C01S O00K 23.0(8) . . . . ?
C028 C01P C01S O00G 24.1(8) . . . . ?
C027 C01P C01S O00G -157.7(6) . . . . ?
Y002 O00M C01T O00L -6.0(7) . . . . ?
Y002 O00M C01T C01J 172.2(3) . . . . ?
Y001 O00L C01T O00M -45.6(7) . . . . ?
Y001 O00L C01T C01J 136.3(3) . . . . ?
C01V C01J C01T O00M 161.9(4) . . . . ?
C010 C01J C01T O00M -18.3(6) . . . . ?
C01V C01J C01T O00L -19.9(6) . . . . ?
C010 C01J C01T O00L 160.0(4) . . . . ?
C018 C01Q C01U C02B -174.0(6) . . . . ?
C018 C01Q C01U C026 4.6(8) . . . . ?
C010 C01J C01V C01E -0.2(6) . . . . ?
C01T C01J C01V C01E 179.6(4) . . . . ?
C00U C01E C01V C01J -1.5(6) . . . . ?
C01F C01L C01W C01Y 2.5(8) . . . . ?
C01L C01F C01X C020 0.7(8) . . . . ?
C016 C01F C01X C020 178.3(5) . . . . ?
C01L C01W C01Y C020 -2.4(8) . . . . ?
C01L C01W C01Y C01Z 174.7(4) . . . . ?
Y004 O00J C01Z O00I -35.7(7) . . . . ?
Y004 O00J C01Z C01Y 144.4(3) . . . . ?
Y003 O00I C01Z O00J 44.2(7) . . . . ?
Y003 O00I C01Z C01Y -135.9(4) . . . . ?
C020 C01Y C01Z O00J 5.1(8) . . . . ?
C01W C01Y C01Z O00J -171.8(5) . . . . ?
C020 C01Y C01Z O00I -174.8(5) . . . . ?
C01W C01Y C01Z O00I 8.2(7) . . . . ?
C01W C01Y C020 C01X 1.5(9) . . . . ?
C01Z C01Y C020 C01X -175.4(5) . . . . ?
C01F C01X C020 C01Y -0.7(9) . . . . ?
C023 C00V C021 C028 2.8(11) . . . . ?
C01B C00V C021 C028 -178.5(6) . . . . ?
Y003 O00N C022 O00O -25.7(10) . . . . ?
Y003 O00N C022 C02E 150.6(5) . . . . ?
Y005 O00O C022 O00N 2.5(10) 5_667 . . . ?
Y005 O00O C022 C02E -173.8(4) 5_667 . . . ?
C021 C00V C023 C027 -5.8(9) . . . . ?
C01B C00V C023 C027 175.5(5) . . . . ?
O00D C01I C024 C02D 176.3(5) . . . . ?
O00E C01I C024 C02D -6.4(8) . . . . ?
O00D C01I C024 C02A -7.7(6) . . . . ?
O00E C01I C024 C02A 169.6(4) . . . . ?
C029 C01H C025 C026 -1.5(10) . . . . ?
C01R C01H C025 C026 178.1(6) . . . . ?
C02B C01U C026 C025 0.2(10) . . . . ?
C01Q C01U C026 C025 -178.5(6) . . . . ?
C01H C025 C026 C01U 0.6(11) . . . . ?
C028 C01P C027 C023 0.7(10) . . . . ?
C01S C01P C027 C023 -177.5(6) . . . . ?
C00V C023 C027 C01P 4.2(10) . . . . ?
C027 C01P C028 C021 -3.8(11) . . . . ?
C01S C01P C028 C021 174.5(7) . . . . ?
C00V C021 C028 C01P 2.0(12) . . . . ?
C025 C01H C029 C02B 1.7(11) . . . . ?
C01R C01H C029 C02B -177.9(6) . . . . ?
C02D C024 C02A C02G 1.7(8) . . . . ?
C01I C024 C02A C02G -174.8(5) . . . . ?
C026 C01U C02B C029 0.1(11) . . . . ?
C01Q C01U C02B C029 178.7(6) . . . . ?
C01H C029 C02B C01U -1.0(12) . . . . ?
C02A C024 C02D F00P 175.2(5) . . . . ?
C01I C024 C02D F00P -8.7(9) . . . . ?
C02A C024 C02D C02F -3.4(9) . . . . ?
C01I C024 C02D C02F 172.7(5) . . . . ?
O00N C022 C02E C02J 5.1(13) . . . . ?
O00O C022 C02E C02J -178.2(10) . . . . ?
O00N C022 C02E C02K -171.2(8) . . . . ?
O00O C022 C02E C02K 5.5(11) . . . . ?
C02G C02C C02F C02D -1.1(10) . . . . ?
C024 C02D C02F C02C 3.2(10) . . . . ?
F00P C02D C02F C02C -175.4(6) . . . . ?
C02F C02C C02G C02A -0.5(10) . . . . ?
C024 C02A C02G C02C 0.2(9) . . . . ?
C02K C02E C02J F02I 175.4(15) . . . . ?
C022 C02E C02J F02I -1(2) . . . . ?
C02K C02E C02J C02N -6(2) . . . . ?
C022 C02E C02J C02N 177.5(14) . . . . ?
C02J C02E C02K C02M 7.9(17) . . . . ?
C022 C02E C02K C02M -175.5(11) . . . . ?
C02N C02L C02M C02K 2(2) . . . . ?
C02E C02K C02M C02L -6(2) . . . . ?
F02I C02J C02N C02L -179.2(17) . . . . ?
C02E C02J C02N C02L 2(3) . . . . ?
C02M C02L C02N C02J 0(3) . . . . ?

loop_
_platon_squeeze_void_nr
_platon_squeeze_void_average_x
_platon_squeeze_void_average_y
_platon_squeeze_void_average_z
_platon_squeeze_void_volume
_platon_squeeze_void_count_electrons
_platon_squeeze_void_content
1 -0.034 0.250 0.250 924 245 ' '
2 -0.006 0.250 0.750 631 157 ' '
3 -0.023 0.750 0.750 923 245 ' '
4 -0.035 0.750 0.250 631 157 ' '
